data_7032744
loop_
_publ_author_name
'Blundell, Toby J.'
'Hastings, Fiona R.'
'Gridley, Benjamin M.'
'Moxey, Graeme J.'
'Lewis, William'
'Blake, Alexander J.'
'Kays, Deborah L.'

_publ_section_title
;
 Ligand influences on homoleptic Group 12 m-terphenyl complexes.
;
_journal_issue 38
_journal_name_full 'Dalton transactions (Cambridge, England : 2003)'
_journal_page_first 14257
_journal_page_last 14264
_journal_paper_doi 10.1039/c4dt00647j
_journal_volume 43
_journal_year 2014
_chemical_formula_moiety 'C44 H42 Zn'
_chemical_formula_sum 'C44 H42 Zn'
_chemical_formula_weight 636.15
_chemical_name_systematic
; 
 ? 
;
_space_group_IT_number 2
_symmetry_cell_setting triclinic
_symmetry_space_group_name_Hall '-P 1'
_symmetry_space_group_name_H-M 'P -1'
_atom_sites_solution_hydrogens geom
_atom_sites_solution_primary direct
_atom_sites_solution_secondary difmap
_audit_creation_method SHELXL-97
_cell_angle_alpha 81.846(4)
_cell_angle_beta 87.869(4)
_cell_angle_gamma 65.639(6)
_cell_formula_units_Z 2
_cell_length_a 10.6431(7)
_cell_length_b 11.2772(6)
_cell_length_c 15.6417(7)
_cell_measurement_reflns_used 13611
_cell_measurement_temperature 120(2)
_cell_measurement_theta_max 74.44
_cell_measurement_theta_min 4.31
_cell_volume 1692.47(18)
_computing_cell_refinement
;
CrysAlisPro, Agilent Technologies,
Version 1.171.36.24a (release 19-12-2012 CrysAlis171 .NET)
(compiled Dec 19 2012,11:08:27)
;
_computing_data_collection
;
CrysAlisPro, Agilent Technologies,
Version 1.171.36.24a (release 19-12-2012 CrysAlis171 .NET)
(compiled Dec 19 2012,11:08:27)
;
_computing_data_reduction
;
CrysAlisPro, Agilent Technologies,
Version 1.171.36.24a (release 19-12-2012 CrysAlis171 .NET)
(compiled Dec 19 2012,11:08:27)
;
_computing_publication_material 'enCIFer(Allen et al.,2004);PLATON(Spek,2003)'
_computing_structure_refinement 'SHELXL97 (Sheldrick, 2008)'
_computing_structure_solution 'SHELXS97 (Sheldrick, 2008)'
_diffrn_ambient_temperature 120(2)
_diffrn_detector_area_resol_mean 10.3613
_diffrn_measured_fraction_theta_full 1.000
_diffrn_measured_fraction_theta_max 0.977
_diffrn_measurement_device_type 'SuperNova, Single source at offset, Atlas'
_diffrn_measurement_method '\w scans'
_diffrn_radiation_monochromator mirror
_diffrn_radiation_source 'SuperNova (Cu) X-ray Source'
_diffrn_radiation_type 'Cu K\a'
_diffrn_radiation_wavelength 1.54184
_diffrn_reflns_av_R_equivalents 0.021
_diffrn_reflns_av_sigmaI/netI 0.017
_diffrn_reflns_limit_h_max 13
_diffrn_reflns_limit_h_min -12
_diffrn_reflns_limit_k_max 13
_diffrn_reflns_limit_k_min -14
_diffrn_reflns_limit_l_max 19
_diffrn_reflns_limit_l_min -19
_diffrn_reflns_number 24405
_diffrn_reflns_theta_full 67.50
_diffrn_reflns_theta_max 74.65
_diffrn_reflns_theta_min 4.35
_diffrn_standards_decay_% 0
_diffrn_standards_number 0
_exptl_absorpt_coefficient_mu 1.214
_exptl_absorpt_correction_T_max 1.007
_exptl_absorpt_correction_T_min 0.938
_exptl_absorpt_correction_type gaussian
_exptl_absorpt_process_details
;
CrysAlisPro, Agilent Technologies,
Version 1.171.36.24a (release 19-12-2012 CrysAlis171 .NET)
(compiled Dec 19 2012,11:08:27)
Numerical absorption correction based on gaussian integration over
            a multifaceted crystal model
;
_exptl_crystal_colour colourless
_exptl_crystal_density_diffrn 1.248
_exptl_crystal_description block
_exptl_crystal_F_000 672
_exptl_crystal_size_max 0.152
_exptl_crystal_size_mid 0.102
_exptl_crystal_size_min 0.069
_refine_diff_density_max 0.30
_refine_diff_density_min -0.26
_refine_diff_density_rms 0.04
_refine_ls_extinction_method none
_refine_ls_goodness_of_fit_ref 1.03
_refine_ls_hydrogen_treatment constr
_refine_ls_matrix_type full
_refine_ls_number_parameters 414
_refine_ls_number_reflns 6784
_refine_ls_number_restraints 0
_refine_ls_restrained_S_all 1.03
_refine_ls_R_factor_all 0.0302
_refine_ls_R_factor_gt 0.0275
_refine_ls_shift/su_max 0.000
_refine_ls_shift/su_mean 0.000
_refine_ls_structure_factor_coef Fsqd
_refine_ls_weighting_details 'calc w=1/[\s^2^(Fo^2^)+(0.036P)^2^+0.825P] where P=(Fo^2^+2Fc^2^)/3'
_refine_ls_weighting_scheme calc
_refine_ls_wR_factor_gt 0.0716
_refine_ls_wR_factor_ref 0.0736
_reflns_number_gt 6299
_reflns_number_total 6784
_reflns_threshold_expression >2sigma(I)
_cod_data_source_file c4dt00647j2.cif
_cod_data_source_block 8
_cod_original_cell_volume 1692.47(16)
_cod_database_code 7032744
_nottingham_internal_coll_name FHDLKK
_nottingham_internal_coll_client FH/TB/DLK
_nottingham_internal_coll_type custom
_nottingham_internal_coll_frame_time '10 and 40'
_nottingham_internal_coll_frame_width 1.0
_nottingham_internal_coll_frame_method '\w scans'
_nottingham_internal_coll_user TB
_nottingham_internal_coll_date 27/01/2013
_nottingham_internal_coll_location NOTTS
_nottingham_internal_process_user TB
_nottingham_internal_process_date 28/01/2013
_nottingham_internal_solution_user TB
_nottingham_internal_solution_date 28/01/2013
_nottingham_internal_refinement_user TB
_nottingham_internal_refinement_date 28/01/2013
_nottingham_internal_validation_user AJB
_nottingham_internal_validation_date 13/2/2013

loop_
_symmetry_equiv_pos_as_xyz
'x, y, z'
'-x, -y, -z'

loop_
_atom_site_label
_atom_site_type_symbol
_atom_site_fract_x
_atom_site_fract_y
_atom_site_fract_z
_atom_site_U_iso_or_equiv
_atom_site_adp_type
_atom_site_occupancy
_atom_site_symmetry_multiplicity
_atom_site_calc_flag
_atom_site_refinement_flags
Zn1 Zn 0.243918(17) 0.607179(16) 0.230464(11) 0.01811(6) Uani 1 1 d .
C1 C 0.29553(13) 0.74591(12) 0.17720(8) 0.0179(2) Uani 1 1 d .
C2 C 0.21230(13) 0.83480(13) 0.10827(8) 0.0193(3) Uani 1 1 d .
C3 C 0.23321(14) 0.94638(13) 0.07433(9) 0.0234(3) Uani 1 1 d .
H3 H 0.1779 1.0045 0.0269 0.028 Uiso 1 1 calc R
C4 C 0.33519(15) 0.97220(14) 0.11014(10) 0.0267(3) Uani 1 1 d .
H4 H 0.3481 1.0492 0.0880 0.032 Uiso 1 1 calc R
C5 C 0.41856(15) 0.88591(14) 0.17827(9) 0.0248(3) Uani 1 1 d .
H5 H 0.4879 0.9043 0.2026 0.030 Uiso 1 1 calc R
C6 C 0.40061(13) 0.77205(13) 0.21112(8) 0.0203(3) Uani 1 1 d .
C7 C 0.10447(13) 0.80185(12) 0.07244(8) 0.0200(3) Uani 1 1 d .
C8 C 0.00972(13) 0.77461(13) 0.12742(9) 0.0209(3) Uani 1 1 d .
H8 H 0.0059 0.7901 0.1858 0.025 Uiso 1 1 calc R
C9 C -0.07913(14) 0.72518(13) 0.09826(9) 0.0236(3) Uani 1 1 d .
C10 C -0.07408(15) 0.70624(14) 0.01202(10) 0.0270(3) Uani 1 1 d .
H10 H -0.1329 0.6714 -0.0085 0.032 Uiso 1 1 calc R
C11 C 0.01520(15) 0.73720(15) -0.04503(9) 0.0279(3) Uani 1 1 d .
C12 C 0.10399(14) 0.78478(14) -0.01403(9) 0.0244(3) Uani 1 1 d .
H12 H 0.1652 0.8059 -0.0525 0.029 Uiso 1 1 calc R
C13 C -0.17620(16) 0.69152(16) 0.15960(11) 0.0311(3) Uani 1 1 d .
H13A H -0.1386 0.5962 0.1769 0.047 Uiso 1 1 calc R
H13B H -0.2664 0.7213 0.1308 0.047 Uiso 1 1 calc R
H13C H -0.1866 0.7353 0.2109 0.047 Uiso 1 1 calc R
C14 C 0.0153(2) 0.7207(2) -0.13911(11) 0.0420(4) Uani 1 1 d .
H14A H -0.0372 0.8063 -0.1733 0.063 Uiso 1 1 calc R
H14B H -0.0273 0.6604 -0.1462 0.063 Uiso 1 1 calc R
H14C H 0.1105 0.6848 -0.1590 0.063 Uiso 1 1 calc R
C15 C 0.49059(13) 0.67686(13) 0.28288(9) 0.0212(3) Uani 1 1 d .
C16 C 0.55203(14) 0.54262(14) 0.27609(9) 0.0233(3) Uani 1 1 d .
H16 H 0.5391 0.5132 0.2245 0.028 Uiso 1 1 calc R
C17 C 0.63213(14) 0.45122(14) 0.34398(10) 0.0269(3) Uani 1 1 d .
C18 C 0.64622(15) 0.49534(15) 0.41992(10) 0.0285(3) Uani 1 1 d .
H18 H 0.6988 0.4332 0.4668 0.034 Uiso 1 1 calc R
C19 C 0.58558(14) 0.62808(15) 0.42950(9) 0.0264(3) Uani 1 1 d .
C20 C 0.51047(14) 0.71794(14) 0.35950(9) 0.0234(3) Uani 1 1 d .
H20 H 0.4719 0.8092 0.3640 0.028 Uiso 1 1 calc R
C21 C 0.70246(18) 0.30720(16) 0.33460(12) 0.0381(4) Uani 1 1 d .
H21A H 0.6538 0.2881 0.2901 0.057 Uiso 1 1 calc R
H21B H 0.7010 0.2544 0.3898 0.057 Uiso 1 1 calc R
H21C H 0.7982 0.2855 0.3178 0.057 Uiso 1 1 calc R
C22 C 0.59930(17) 0.67227(18) 0.51378(10) 0.0335(3) Uani 1 1 d .
H22A H 0.6923 0.6685 0.5196 0.050 Uiso 1 1 calc R
H22B H 0.5835 0.6143 0.5618 0.050 Uiso 1 1 calc R
H22C H 0.5311 0.7627 0.5148 0.050 Uiso 1 1 calc R
C23 C 0.17315(13) 0.48814(12) 0.29431(8) 0.0172(2) Uani 1 1 d .
C24 C 0.22149(13) 0.35793(12) 0.27716(8) 0.0182(2) Uani 1 1 d .
C25 C 0.17254(14) 0.27014(13) 0.32301(8) 0.0207(3) Uani 1 1 d .
H25 H 0.2095 0.1810 0.3131 0.025 Uiso 1 1 calc R
C26 C 0.06974(14) 0.31375(13) 0.38298(8) 0.0220(3) Uani 1 1 d .
H26 H 0.0351 0.2547 0.4132 0.026 Uiso 1 1 calc R
C27 C 0.01735(14) 0.44345(13) 0.39888(8) 0.0207(3) Uani 1 1 d .
H27 H -0.0548 0.4734 0.4387 0.025 Uiso 1 1 calc R
C28 C 0.07050(13) 0.53023(12) 0.35637(8) 0.0181(2) Uani 1 1 d .
C29 C 0.32392(14) 0.31652(13) 0.20782(9) 0.0197(3) Uani 1 1 d .
C30 C 0.44567(14) 0.20279(13) 0.22184(9) 0.0230(3) Uani 1 1 d .
H30 H 0.4622 0.1482 0.2760 0.028 Uiso 1 1 calc R
C31 C 0.54358(15) 0.16775(14) 0.15769(10) 0.0267(3) Uani 1 1 d .
C32 C 0.51649(15) 0.24759(14) 0.07789(10) 0.0265(3) Uani 1 1 d .
H32 H 0.5823 0.2236 0.0337 0.032 Uiso 1 1 calc R
C33 C 0.39590(15) 0.36119(14) 0.06140(9) 0.0231(3) Uani 1 1 d .
C34 C 0.30006(14) 0.39473(13) 0.12713(9) 0.0205(3) Uani 1 1 d .
H34 H 0.2171 0.4721 0.1168 0.025 Uiso 1 1 calc R
C35 C 0.67744(17) 0.04759(16) 0.17454(12) 0.0388(4) Uani 1 1 d .
H35A H 0.7514 0.0742 0.1856 0.058 Uiso 1 1 calc R
H35B H 0.6995 0.0009 0.1240 0.058 Uiso 1 1 calc R
H35C H 0.6684 -0.0105 0.2250 0.058 Uiso 1 1 calc R
C36 C 0.36797(16) 0.44561(16) -0.02557(9) 0.0308(3) Uani 1 1 d .
H36A H 0.2742 0.4661 -0.0457 0.046 Uiso 1 1 calc R
H36B H 0.4346 0.3982 -0.0670 0.046 Uiso 1 1 calc R
H36C H 0.3769 0.5274 -0.0205 0.046 Uiso 1 1 calc R
C37 C 0.01834(14) 0.66779(13) 0.37610(8) 0.0190(3) Uani 1 1 d .
C38 C -0.12230(14) 0.74117(13) 0.38751(8) 0.0216(3) Uani 1 1 d .
H38 H -0.1852 0.7017 0.3847 0.026 Uiso 1 1 calc R
C39 C -0.17172(15) 0.87159(14) 0.40297(9) 0.0249(3) Uani 1 1 d .
C40 C -0.07922(16) 0.92993(14) 0.40360(9) 0.0271(3) Uani 1 1 d .
H40 H -0.1130 1.0198 0.4115 0.033 Uiso 1 1 calc R
C41 C 0.06090(15) 0.86014(14) 0.39302(9) 0.0249(3) Uani 1 1 d .
C42 C 0.10866(14) 0.72832(13) 0.38140(8) 0.0208(3) Uani 1 1 d .
H42 H 0.2050 0.6784 0.3770 0.025 Uiso 1 1 calc R
C43 C -0.32177(16) 0.94774(15) 0.42047(11) 0.0337(3) Uani 1 1 d .
H43A H -0.3781 0.9167 0.3894 0.050 Uiso 1 1 calc R
H43B H -0.3479 1.0414 0.4008 0.050 Uiso 1 1 calc R
H43C H -0.3370 0.9347 0.4826 0.050 Uiso 1 1 calc R
C44 C 0.15988(18) 0.92511(16) 0.39294(12) 0.0357(4) Uani 1 1 d .
H44A H 0.2353 0.8729 0.4348 0.054 Uiso 1 1 calc R
H44B H 0.1109 1.0136 0.4088 0.054 Uiso 1 1 calc R
H44C H 0.1976 0.9310 0.3352 0.054 Uiso 1 1 calc R

loop_
_atom_site_aniso_label
_atom_site_aniso_U_11
_atom_site_aniso_U_22
_atom_site_aniso_U_33
_atom_site_aniso_U_23
_atom_site_aniso_U_13
_atom_site_aniso_U_12
Zn1 0.01932(10) 0.01792(9) 0.01869(9) -0.00070(6) 0.00008(6) -0.00980(7)
C1 0.0181(6) 0.0183(6) 0.0183(6) -0.0023(5) 0.0000(5) -0.0085(5)
C2 0.0175(6) 0.0201(6) 0.0197(6) -0.0027(5) 0.0005(5) -0.0071(5)
C3 0.0225(7) 0.0207(6) 0.0246(7) 0.0020(5) -0.0023(5) -0.0079(5)
C4 0.0281(7) 0.0210(6) 0.0332(7) 0.0023(6) -0.0017(6) -0.0138(6)
C5 0.0232(7) 0.0249(7) 0.0305(7) -0.0019(6) -0.0031(5) -0.0146(6)
C6 0.0190(6) 0.0215(6) 0.0209(6) -0.0029(5) -0.0002(5) -0.0089(5)
C7 0.0180(6) 0.0170(6) 0.0223(6) -0.0002(5) -0.0045(5) -0.0048(5)
C8 0.0192(6) 0.0196(6) 0.0221(6) -0.0021(5) -0.0024(5) -0.0061(5)
C9 0.0193(6) 0.0200(6) 0.0302(7) -0.0014(5) -0.0030(5) -0.0070(5)
C10 0.0235(7) 0.0261(7) 0.0336(8) -0.0055(6) -0.0073(6) -0.0112(6)
C11 0.0265(7) 0.0312(7) 0.0250(7) -0.0051(6) -0.0054(6) -0.0098(6)
C12 0.0217(7) 0.0279(7) 0.0223(6) -0.0011(5) -0.0017(5) -0.0095(5)
C13 0.0268(7) 0.0337(8) 0.0381(8) -0.0054(6) 0.0013(6) -0.0177(6)
C14 0.0444(10) 0.0609(12) 0.0281(8) -0.0127(8) -0.0040(7) -0.0266(9)
C15 0.0172(6) 0.0253(7) 0.0235(6) 0.0001(5) -0.0014(5) -0.0123(5)
C16 0.0203(6) 0.0257(7) 0.0252(7) -0.0009(5) -0.0019(5) -0.0115(5)
C17 0.0205(7) 0.0259(7) 0.0329(7) 0.0034(6) -0.0022(6) -0.0103(6)
C18 0.0212(7) 0.0344(8) 0.0280(7) 0.0083(6) -0.0062(5) -0.0130(6)
C19 0.0205(6) 0.0384(8) 0.0238(7) 0.0002(6) -0.0023(5) -0.0166(6)
C20 0.0193(6) 0.0272(7) 0.0260(7) -0.0024(5) -0.0020(5) -0.0121(5)
C21 0.0343(8) 0.0258(8) 0.0464(10) 0.0030(7) -0.0057(7) -0.0067(7)
C22 0.0308(8) 0.0495(9) 0.0238(7) -0.0019(6) -0.0031(6) -0.0208(7)
C23 0.0177(6) 0.0181(6) 0.0165(6) -0.0009(5) -0.0023(5) -0.0085(5)
C24 0.0182(6) 0.0191(6) 0.0174(6) -0.0017(5) -0.0034(5) -0.0076(5)
C25 0.0247(7) 0.0171(6) 0.0221(6) -0.0033(5) -0.0029(5) -0.0098(5)
C26 0.0273(7) 0.0224(6) 0.0204(6) 0.0003(5) -0.0006(5) -0.0152(5)
C27 0.0224(6) 0.0236(6) 0.0181(6) -0.0032(5) 0.0016(5) -0.0115(5)
C28 0.0192(6) 0.0191(6) 0.0160(6) -0.0011(5) -0.0026(5) -0.0080(5)
C29 0.0210(6) 0.0192(6) 0.0230(6) -0.0065(5) 0.0007(5) -0.0112(5)
C30 0.0235(7) 0.0194(6) 0.0271(7) -0.0024(5) 0.0000(5) -0.0099(5)
C31 0.0218(7) 0.0219(7) 0.0373(8) -0.0067(6) 0.0033(6) -0.0093(6)
C32 0.0249(7) 0.0273(7) 0.0314(7) -0.0107(6) 0.0091(6) -0.0134(6)
C33 0.0254(7) 0.0259(7) 0.0233(6) -0.0073(5) 0.0026(5) -0.0149(6)
C34 0.0207(6) 0.0201(6) 0.0226(6) -0.0063(5) -0.0002(5) -0.0093(5)
C35 0.0274(8) 0.0275(8) 0.0525(10) -0.0015(7) 0.0103(7) -0.0046(6)
C36 0.0329(8) 0.0375(8) 0.0235(7) -0.0040(6) 0.0040(6) -0.0164(7)
C37 0.0235(6) 0.0190(6) 0.0134(5) -0.0008(4) 0.0011(5) -0.0083(5)
C38 0.0226(6) 0.0228(6) 0.0193(6) -0.0012(5) 0.0017(5) -0.0098(5)
C39 0.0249(7) 0.0225(7) 0.0228(6) -0.0010(5) 0.0019(5) -0.0059(5)
C40 0.0326(8) 0.0175(6) 0.0287(7) -0.0048(5) 0.0047(6) -0.0077(6)
C41 0.0304(7) 0.0221(7) 0.0247(7) -0.0055(5) 0.0042(5) -0.0127(6)
C42 0.0222(6) 0.0212(6) 0.0184(6) -0.0038(5) 0.0019(5) -0.0082(5)
C43 0.0264(8) 0.0263(7) 0.0434(9) -0.0061(6) 0.0046(6) -0.0058(6)
C44 0.0374(9) 0.0278(8) 0.0500(10) -0.0151(7) 0.0112(7) -0.0191(7)

loop_
_atom_type_symbol
_atom_type_description
_atom_type_scat_dispersion_real
_atom_type_scat_dispersion_imag
_atom_type_scat_source
C C 0.0181 0.0091 'International Tables Vol C Tables 4.2.6.8 and 6.1.1.4'
H H 0.0000 0.0000 'International Tables Vol C Tables 4.2.6.8 and 6.1.1.4'
Zn Zn -1.5491 0.6778 'International Tables Vol C Tables 4.2.6.8 and 6.1.1.4'

loop_
_geom_angle_atom_site_label_1
_geom_angle_atom_site_label_2
_geom_angle_atom_site_label_3
_geom_angle
C1 Zn1 C23 171.18(5)
C6 C1 C2 118.46(12)
C6 C1 Zn1 122.93(10)
C2 C1 Zn1 118.07(9)
C3 C2 C1 120.90(12)
C3 C2 C7 122.18(12)
C1 C2 C7 116.90(11)
C4 C3 C2 119.76(12)
C4 C3 H3 120.1
C2 C3 H3 120.1
C3 C4 C5 120.34(13)
C3 C4 H4 119.8
C5 C4 H4 119.8
C4 C5 C6 120.21(13)
C4 C5 H5 119.9
C6 C5 H5 119.9
C5 C6 C1 120.28(12)
C5 C6 C15 121.12(12)
C1 C6 C15 118.59(12)
C12 C7 C8 118.49(12)
C12 C7 C2 121.01(12)
C8 C7 C2 120.20(12)
C9 C8 C7 121.48(13)
C9 C8 H8 119.3
C7 C8 H8 119.3
C10 C9 C8 118.30(13)
C10 C9 C13 121.24(13)
C8 C9 C13 120.46(13)
C9 C10 C11 121.57(13)
C9 C10 H10 119.2
C11 C10 H10 119.2
C12 C11 C10 118.97(13)
C12 C11 C14 120.28(14)
C10 C11 C14 120.75(14)
C7 C12 C11 121.12(13)
C7 C12 H12 119.4
C11 C12 H12 119.4
C9 C13 H13A 109.5
C9 C13 H13B 109.5
H13A C13 H13B 109.5
C9 C13 H13C 109.5
H13A C13 H13C 109.5
H13B C13 H13C 109.5
C11 C14 H14A 109.5
C11 C14 H14B 109.5
H14A C14 H14B 109.5
C11 C14 H14C 109.5
H14A C14 H14C 109.5
H14B C14 H14C 109.5
C20 C15 C16 118.54(13)
C20 C15 C6 121.34(12)
C16 C15 C6 120.06(12)
C17 C16 C15 120.99(13)
C17 C16 H16 119.5
C15 C16 H16 119.5
C18 C17 C16 118.79(14)
C18 C17 C21 120.71(14)
C16 C17 C21 120.50(14)
C17 C18 C19 121.92(13)
C17 C18 H18 119.0
C19 C18 H18 119.0
C18 C19 C20 118.14(13)
C18 C19 C22 120.56(13)
C20 C19 C22 121.29(14)
C19 C20 C15 121.55(13)
C19 C20 H20 119.2
C15 C20 H20 119.2
C17 C21 H21A 109.5
C17 C21 H21B 109.5
H21A C21 H21B 109.5
C17 C21 H21C 109.5
H21A C21 H21C 109.5
H21B C21 H21C 109.5
C19 C22 H22A 109.5
C19 C22 H22B 109.5
H22A C22 H22B 109.5
C19 C22 H22C 109.5
H22A C22 H22C 109.5
H22B C22 H22C 109.5
C24 C23 C28 118.63(11)
C24 C23 Zn1 119.87(9)
C28 C23 Zn1 121.47(9)
C25 C24 C23 120.77(12)
C25 C24 C29 120.96(12)
C23 C24 C29 118.26(11)
C26 C25 C24 119.83(12)
C26 C25 H25 120.1
C24 C25 H25 120.1
C25 C26 C27 120.22(12)
C25 C26 H26 119.9
C27 C26 H26 119.9
C26 C27 C28 120.29(12)
C26 C27 H27 119.9
C28 C27 H27 119.9
C27 C28 C23 120.16(12)
C27 C28 C37 120.28(11)
C23 C28 C37 119.56(11)
C30 C29 C34 118.71(12)
C30 C29 C24 121.57(12)
C34 C29 C24 119.70(12)
C29 C30 C31 121.14(13)
C29 C30 H30 119.4
C31 C30 H30 119.4
C30 C31 C32 118.72(13)
C30 C31 C35 120.82(14)
C32 C31 C35 120.45(13)
C33 C32 C31 121.73(13)
C33 C32 H32 119.1
C31 C32 H32 119.1
C32 C33 C34 118.38(13)
C32 C33 C36 120.93(13)
C34 C33 C36 120.69(13)
C33 C34 C29 121.31(13)
C33 C34 H34 119.3
C29 C34 H34 119.3
C31 C35 H35A 109.5
C31 C35 H35B 109.5
H35A C35 H35B 109.5
C31 C35 H35C 109.5
H35A C35 H35C 109.5
H35B C35 H35C 109.5
C33 C36 H36A 109.5
C33 C36 H36B 109.5
H36A C36 H36B 109.5
C33 C36 H36C 109.5
H36A C36 H36C 109.5
H36B C36 H36C 109.5
C38 C37 C42 118.14(12)
C38 C37 C28 121.08(12)
C42 C37 C28 120.75(12)
C39 C38 C37 121.06(13)
C39 C38 H38 119.5
C37 C38 H38 119.5
C40 C39 C38 118.90(13)
C40 C39 C43 120.16(13)
C38 C39 C43 120.93(13)
C41 C40 C39 121.62(13)
C41 C40 H40 119.2
C39 C40 H40 119.2
C40 C41 C42 118.42(13)
C40 C41 C44 121.03(13)
C42 C41 C44 120.54(13)
C41 C42 C37 121.72(13)
C41 C42 H42 119.1
C37 C42 H42 119.1
C39 C43 H43A 109.5
C39 C43 H43B 109.5
H43A C43 H43B 109.5
C39 C43 H43C 109.5
H43A C43 H43C 109.5
H43B C43 H43C 109.5
C41 C44 H44A 109.5
C41 C44 H44B 109.5
H44A C44 H44B 109.5
C41 C44 H44C 109.5
H44A C44 H44C 109.5
H44B C44 H44C 109.5

loop_
_geom_bond_atom_site_label_1
_geom_bond_atom_site_label_2
_geom_bond_distance
Zn1 C1 1.9362(13)
Zn1 C23 1.9402(13)
C1 C6 1.4071(18)
C1 C2 1.4085(18)
C2 C3 1.3954(19)
C2 C7 1.4927(18)
C3 C4 1.389(2)
C3 H3 0.9500
C4 C5 1.391(2)
C4 H4 0.9500
C5 C6 1.3990(19)
C5 H5 0.9500
C6 C15 1.4897(18)
C7 C12 1.3934(19)
C7 C8 1.4025(19)
C8 C9 1.3972(19)
C8 H8 0.9500
C9 C10 1.391(2)
C9 C13 1.509(2)
C10 C11 1.394(2)
C10 H10 0.9500
C11 C12 1.394(2)
C11 C14 1.509(2)
C12 H12 0.9500
C13 H13A 0.9800
C13 H13B 0.9800
C13 H13C 0.9800
C14 H14A 0.9800
C14 H14B 0.9800
C14 H14C 0.9800
C15 C20 1.397(2)
C15 C16 1.398(2)
C16 C17 1.396(2)
C16 H16 0.9500
C17 C18 1.387(2)
C17 C21 1.509(2)
C18 C19 1.393(2)
C18 H18 0.9500
C19 C20 1.395(2)
C19 C22 1.506(2)
C20 H20 0.9500
C21 H21A 0.9800
C21 H21B 0.9800
C21 H21C 0.9800
C22 H22A 0.9800
C22 H22B 0.9800
C22 H22C 0.9800
C23 C24 1.4039(18)
C23 C28 1.4090(18)
C24 C25 1.4008(18)
C24 C29 1.4895(18)
C25 C26 1.3890(19)
C25 H25 0.9500
C26 C27 1.3900(19)
C26 H26 0.9500
C27 C28 1.4013(18)
C27 H27 0.9500
C28 C37 1.4909(18)
C29 C30 1.3937(19)
C29 C34 1.3996(19)
C30 C31 1.394(2)
C30 H30 0.9500
C31 C32 1.395(2)
C31 C35 1.506(2)
C32 C33 1.389(2)
C32 H32 0.9500
C33 C34 1.3981(19)
C33 C36 1.508(2)
C34 H34 0.9500
C35 H35A 0.9800
C35 H35B 0.9800
C35 H35C 0.9800
C36 H36A 0.9800
C36 H36B 0.9800
C36 H36C 0.9800
C37 C38 1.3991(19)
C37 C42 1.4000(19)
C38 C39 1.397(2)
C38 H38 0.9500
C39 C40 1.392(2)
C39 C43 1.505(2)
C40 C41 1.386(2)
C40 H40 0.9500
C41 C42 1.3955(19)
C41 C44 1.511(2)
C42 H42 0.9500
C43 H43A 0.9800
C43 H43B 0.9800
C43 H43C 0.9800
C44 H44A 0.9800
C44 H44B 0.9800
C44 H44C 0.9800

loop_
_geom_torsion_atom_site_label_1
_geom_torsion_atom_site_label_2
_geom_torsion_atom_site_label_3
_geom_torsion_atom_site_label_4
_geom_torsion
C6 C1 C2 C3 -0.07(19)
Zn1 C1 C2 C3 171.79(10)
C6 C1 C2 C7 178.38(11)
Zn1 C1 C2 C7 -9.75(16)
C1 C2 C3 C4 -1.5(2)
C7 C2 C3 C4 -179.92(13)
C2 C3 C4 C5 1.5(2)
C3 C4 C5 C6 0.2(2)
C4 C5 C6 C1 -1.9(2)
C4 C5 C6 C15 178.75(13)
C2 C1 C6 C5 1.77(19)
Zn1 C1 C6 C5 -169.68(10)
C2 C1 C6 C15 -178.82(12)
Zn1 C1 C6 C15 9.74(17)
C3 C2 C7 C12 57.89(18)
C1 C2 C7 C12 -120.55(14)
C3 C2 C7 C8 -128.50(14)
C1 C2 C7 C8 53.07(17)
C12 C7 C8 C9 3.16(19)
C2 C7 C8 C9 -170.61(12)
C7 C8 C9 C10 -1.5(2)
C7 C8 C9 C13 177.53(13)
C8 C9 C10 C11 -1.0(2)
C13 C9 C10 C11 179.94(14)
C9 C10 C11 C12 1.8(2)
C9 C10 C11 C14 -177.67(15)
C8 C7 C12 C11 -2.3(2)
C2 C7 C12 C11 171.41(13)
C10 C11 C12 C7 -0.1(2)
C14 C11 C12 C7 179.37(14)
C5 C6 C15 C20 51.89(19)
C1 C6 C15 C20 -127.52(14)
C5 C6 C15 C16 -131.13(14)
C1 C6 C15 C16 49.46(18)
C20 C15 C16 C17 -0.3(2)
C6 C15 C16 C17 -177.37(12)
C15 C16 C17 C18 2.1(2)
C15 C16 C17 C21 -177.60(13)
C16 C17 C18 C19 -1.5(2)
C21 C17 C18 C19 178.21(14)
C17 C18 C19 C20 -0.9(2)
C17 C18 C19 C22 178.12(13)
C18 C19 C20 C15 2.8(2)
C22 C19 C20 C15 -176.19(13)
C16 C15 C20 C19 -2.2(2)
C6 C15 C20 C19 174.79(12)
C28 C23 C24 C25 -2.34(18)
Zn1 C23 C24 C25 179.49(10)
C28 C23 C24 C29 176.45(11)
Zn1 C23 C24 C29 -1.72(16)
C23 C24 C25 C26 3.41(19)
C29 C24 C25 C26 -175.35(12)
C24 C25 C26 C27 -1.3(2)
C25 C26 C27 C28 -1.8(2)
C26 C27 C28 C23 2.86(19)
C26 C27 C28 C37 -177.47(12)
C24 C23 C28 C27 -0.78(18)
Zn1 C23 C28 C27 177.36(9)
C24 C23 C28 C37 179.55(11)
Zn1 C23 C28 C37 -2.31(16)
C25 C24 C29 C30 -51.23(18)
C23 C24 C29 C30 129.98(13)
C25 C24 C29 C34 130.46(13)
C23 C24 C29 C34 -48.33(17)
C34 C29 C30 C31 1.0(2)
C24 C29 C30 C31 -177.29(13)
C29 C30 C31 C32 -1.2(2)
C29 C30 C31 C35 177.53(14)
C30 C31 C32 C33 0.8(2)
C35 C31 C32 C33 -177.96(14)
C31 C32 C33 C34 -0.2(2)
C31 C32 C33 C36 -179.48(14)
C32 C33 C34 C29 0.0(2)
C36 C33 C34 C29 179.28(13)
C30 C29 C34 C33 -0.4(2)
C24 C29 C34 C33 177.95(12)
C27 C28 C37 C38 -41.27(18)
C23 C28 C37 C38 138.39(13)
C27 C28 C37 C42 140.47(13)
C23 C28 C37 C42 -39.86(17)
C42 C37 C38 C39 0.58(19)
C28 C37 C38 C39 -177.72(12)
C37 C38 C39 C40 2.5(2)
C37 C38 C39 C43 -176.33(13)
C38 C39 C40 C41 -2.8(2)
C43 C39 C40 C41 175.98(14)
C39 C40 C41 C42 0.1(2)
C39 C40 C41 C44 179.38(14)
C40 C41 C42 C37 3.1(2)
C44 C41 C42 C37 -176.17(13)
C38 C37 C42 C41 -3.44(19)
C28 C37 C42 C41 174.87(12)
